data_7245169
loop_
_publ_author_name
'Wang, Yingying'
'Yang, Pengpeng'
'Li, Zihan'
'Shi, Yuzhong'
'Fu, Jinqiu'
'Zhang, Yajie'
'Zhang, Keke'
'Zhuang, Wei'
'Ying, Hanjie'

_publ_section_title
;
 Discovery and characterization of new crystal forms of bio-based nylon 4F
 salt
;
_journal_name_full CrystEngComm
_journal_paper_doi 10.1039/D2CE00388K
_journal_year 2022
_chemical_formula_moiety 'C6 H2 O5, 2(C2 H7 N)'
_chemical_formula_sum 'C10 H16 N2 O5'
_chemical_formula_weight 244.25
_space_group_crystal_system triclinic
_space_group_IT_number 2
_space_group_name_Hall '-P 1'
_space_group_name_H-M_alt 'P -1'
_atom_sites_solution_hydrogens geom
_atom_sites_solution_primary dual
_audit_creation_date 2022-07-04
_audit_creation_method
;
Olex2 1.3
(compiled 2020.11.12 svn.r5f609507 for OlexSys, GUI svn.r6226)
;
_audit_update_record
;
2022-07-07 deposited with the CCDC.	2022-07-07 downloaded from the CCDC.
;
_cell_angle_alpha 70.618(2)
_cell_angle_beta 66.8640(10)
_cell_angle_gamma 66.6890(10)
_cell_formula_units_Z 2
_cell_length_a 7.5303(7)
_cell_length_b 9.5146(8)
_cell_length_c 9.5825(9)
_cell_measurement_reflns_used 1363
_cell_measurement_temperature 298(2)
_cell_measurement_theta_max 27.052
_cell_measurement_theta_min 3.086
_cell_volume 567.02(9)
_computing_molecular_graphics 'Olex2 1.3 (Dolomanov et al., 2009)'
_computing_publication_material 'Olex2 1.3 (Dolomanov et al., 2009)'
_computing_structure_refinement 'SHELXL 2018/3 (Sheldrick, 2015)'
_computing_structure_solution 'SHELXT  (Sheldrick, 2015)'
_diffrn_ambient_temperature 298.15
_diffrn_measured_fraction_theta_full 0.987
_diffrn_measured_fraction_theta_max 0.987
_diffrn_measurement_device_type 'CCD area detector'
_diffrn_measurement_method 'phi and omega scans'
_diffrn_radiation_type MoK\a
_diffrn_radiation_wavelength 0.71073
_diffrn_reflns_av_R_equivalents 0.0521
_diffrn_reflns_av_unetI/netI 0.0544
_diffrn_reflns_Laue_measured_fraction_full 0.987
_diffrn_reflns_Laue_measured_fraction_max 0.987
_diffrn_reflns_limit_h_max 8
_diffrn_reflns_limit_h_min -8
_diffrn_reflns_limit_k_max 11
_diffrn_reflns_limit_k_min -5
_diffrn_reflns_limit_l_max 11
_diffrn_reflns_limit_l_min -10
_diffrn_reflns_number 2938
_diffrn_reflns_point_group_measured_fraction_full 0.987
_diffrn_reflns_point_group_measured_fraction_max 0.987
_diffrn_reflns_theta_full 25.242
_diffrn_reflns_theta_max 25.341
_diffrn_reflns_theta_min 2.363
_exptl_absorpt_coefficient_mu 0.115
_exptl_absorpt_correction_T_max 0.9718
_exptl_absorpt_correction_T_min 0.9641
_exptl_absorpt_correction_type multi-scan
_exptl_absorpt_process_details sadabs
_exptl_crystal_colour colorless
_exptl_crystal_density_diffrn 1.431
_exptl_crystal_description block
_exptl_crystal_F_000 260
_exptl_crystal_size_max 0.32
_exptl_crystal_size_mid 0.28
_exptl_crystal_size_min 0.25
_refine_diff_density_max 0.419
_refine_diff_density_min -0.600
_refine_diff_density_rms 0.111
_refine_ls_extinction_method none
_refine_ls_goodness_of_fit_ref 1.090
_refine_ls_hydrogen_treatment constr
_refine_ls_matrix_type full
_refine_ls_number_parameters 156
_refine_ls_number_reflns 2041
_refine_ls_number_restraints 0
_refine_ls_restrained_S_all 1.090
_refine_ls_R_factor_all 0.1036
_refine_ls_R_factor_gt 0.0877
_refine_ls_shift/su_max 0.000
_refine_ls_shift/su_mean 0.000
_refine_ls_structure_factor_coef Fsqd
_refine_ls_weighting_details 'w=1/[\s^2^(Fo^2^)+(0.2000P)^2^] where P=(Fo^2^+2Fc^2^)/3'
_refine_ls_weighting_scheme calc
_refine_ls_wR_factor_gt 0.2446
_refine_ls_wR_factor_ref 0.2739
_reflns_Friedel_coverage 0.000
_reflns_number_gt 1567
_reflns_number_total 2041
_reflns_threshold_expression 'I > 2\s(I)'
_cod_data_source_file d2ce00388k2.cif
_cod_data_source_block 201030c
_cod_database_code 7245169
_shelx_shelxl_version_number 2018/3
_shelx_space_group_comment
;
The symmetry employed for this shelxl refinement is uniquely defined
by the following loop, which should always be used as a source of
symmetry information in preference to the above space-group names.
They are only intended as comments.
;
_shelx_estimated_absorpt_t_max 0.972
_shelx_estimated_absorpt_t_min 0.964
_olex2_refinement_description
;
1. Fixed Uiso
 At 1.2 times of:
  All C(H) groups, All C(H,H) groups
 At 1.5 times of:
  All N(H,H,H) groups
2.a Secondary CH2 refined with riding coordinates:
 C7(H7A,H7B), C8(H8A,H8B), C9(H9A,H9B), C10(H10A,H10B)
2.b Aromatic/amide H refined with riding coordinates:
 C3(H3), C4(H4)
2.c Idealised Me refined as rotating group:
 N1(H1A,H1B,H1C), N2(H2A,H2B,H2C)
;
_olex2_submission_special_instructions 'No special instructions were received'

loop_
_space_group_symop_operation_xyz
'x, y, z'
'-x, -y, -z'

loop_
_atom_site_label
_atom_site_type_symbol
_atom_site_fract_x
_atom_site_fract_y
_atom_site_fract_z
_atom_site_U_iso_or_equiv
_atom_site_adp_type
_atom_site_occupancy
_atom_site_site_symmetry_order
_atom_site_calc_flag
_atom_site_refinement_flags_posn
_atom_site_refinement_flags_adp
_atom_site_refinement_flags_occupancy
_atom_site_disorder_assembly
_atom_site_disorder_group
O1 O 0.1777(3) 0.6099(3) 0.2961(3) 0.0319(6) Uani 1 1 d . . . . .
O2 O -0.0355(4) 0.8916(3) 0.1641(3) 0.0401(7) Uani 1 1 d . . . . .
O3 O -0.0341(4) 1.0015(3) 0.3366(3) 0.0373(7) Uani 1 1 d . . . . .
O4 O 0.3659(4) 0.3265(3) 0.2143(3) 0.0485(8) Uani 1 1 d . . . . .
O5 O 0.4326(5) 0.2178(3) 0.4370(4) 0.0617(9) Uani 1 1 d . . . . .
C1 C 0.0026(5) 0.8854(4) 0.2823(4) 0.0302(8) Uani 1 1 d . . . . .
C2 C 0.1031(5) 0.7321(4) 0.3675(4) 0.0315(8) Uani 1 1 d . . . . .
C3 C 0.1383(6) 0.6829(4) 0.5071(4) 0.0380(9) Uani 1 1 d . . . . .
H3 H 0.102546 0.744271 0.577589 0.046 Uiso 1 1 calc R U . . .
C4 C 0.2382(6) 0.5228(4) 0.5242(4) 0.0406(9) Uani 1 1 d . . . . .
H4 H 0.280302 0.456351 0.609149 0.049 Uiso 1 1 calc R U . . .
C5 C 0.2621(5) 0.4825(4) 0.3944(4) 0.0319(8) Uani 1 1 d . . . . .
C6 C 0.3596(5) 0.3317(4) 0.3442(4) 0.0384(9) Uani 1 1 d . . . . .
N1 N 0.7977(4) 0.2384(3) 0.0957(3) 0.0333(7) Uani 1 1 d . . . . .
H1A H 0.872039 0.204423 0.007950 0.050 Uiso 1 1 calc R U . . .
H1B H 0.671638 0.236277 0.120848 0.050 Uiso 1 1 calc R U . . .
H1C H 0.851342 0.176859 0.171332 0.050 Uiso 1 1 calc R U . . .
C7 C 0.7947(5) 0.3996(4) 0.0742(4) 0.0356(8) Uani 1 1 d . . . . .
H7A H 0.724159 0.432508 0.172669 0.043 Uiso 1 1 calc R U . . .
H7B H 0.719739 0.468440 0.001923 0.043 Uiso 1 1 calc R U . . .
C8 C 1.0025(5) 0.4161(4) 0.0144(4) 0.0378(9) Uani 1 1 d . . . . .
H8A H 1.075410 0.378754 -0.081672 0.045 Uiso 1 1 calc R U . . .
H8B H 1.075414 0.351199 0.089015 0.045 Uiso 1 1 calc R U . . .
N2 N 0.3528(4) 0.9794(3) 0.3588(3) 0.0383(8) Uani 1 1 d . . . . .
H2A H 0.366112 1.070308 0.352650 0.057 Uiso 1 1 calc R U . . .
H2B H 0.387860 0.910204 0.440043 0.057 Uiso 1 1 calc R U . . .
H2C H 0.224448 0.992666 0.370200 0.057 Uiso 1 1 calc R U . . .
C9 C 0.4860(5) 0.9210(4) 0.2152(4) 0.0370(9) Uani 1 1 d . . . . .
H9A H 0.478421 0.818374 0.225763 0.044 Uiso 1 1 calc R U . . .
H9B H 0.625137 0.909761 0.201839 0.044 Uiso 1 1 calc R U . . .
C10 C 0.4290(5) 1.0279(4) 0.0738(4) 0.0371(8) Uani 1 1 d . . . . .
H10A H 0.430323 1.131803 0.065965 0.044 Uiso 1 1 calc R U . . .
H10B H 0.292017 1.035241 0.085054 0.044 Uiso 1 1 calc R U . . .

loop_
_atom_site_aniso_label
_atom_site_aniso_U_11
_atom_site_aniso_U_22
_atom_site_aniso_U_33
_atom_site_aniso_U_23
_atom_site_aniso_U_13
_atom_site_aniso_U_12
O1 0.0398(13) 0.0280(12) 0.0307(13) -0.0138(9) -0.0092(10) -0.0083(10)
O2 0.0522(16) 0.0363(13) 0.0335(14) -0.0142(10) -0.0188(11) -0.0037(11)
O3 0.0448(14) 0.0299(12) 0.0377(14) -0.0170(10) -0.0083(10) -0.0078(10)
O4 0.0524(17) 0.0442(16) 0.0567(18) -0.0298(13) -0.0163(13) -0.0071(12)
O5 0.0689(19) 0.0349(15) 0.068(2) -0.0077(14) -0.0275(16) 0.0018(13)
C1 0.0299(16) 0.0331(17) 0.0291(17) -0.0147(13) -0.0003(13) -0.0127(13)
C2 0.0349(17) 0.0289(16) 0.0313(18) -0.0160(14) -0.0017(13) -0.0107(14)
C3 0.050(2) 0.0346(18) 0.0299(18) -0.0136(14) -0.0113(15) -0.0082(15)
C4 0.051(2) 0.0369(19) 0.0332(19) -0.0093(15) -0.0157(16) -0.0083(16)
C5 0.0317(17) 0.0308(17) 0.0333(17) -0.0081(14) -0.0116(13) -0.0067(13)
C6 0.0337(18) 0.0301(18) 0.050(2) -0.0142(16) -0.0084(15) -0.0079(14)
N1 0.0344(15) 0.0332(15) 0.0365(15) -0.0152(12) -0.0098(12) -0.0090(11)
C7 0.0391(19) 0.0308(17) 0.0403(19) -0.0133(14) -0.0156(15) -0.0055(14)
C8 0.0382(19) 0.0320(18) 0.045(2) -0.0137(15) -0.0134(15) -0.0071(14)
N2 0.0431(17) 0.0409(17) 0.0344(16) -0.0171(13) -0.0066(13) -0.0138(13)
C9 0.0340(18) 0.0417(19) 0.0322(18) -0.0147(14) -0.0038(14) -0.0089(15)
C10 0.0363(18) 0.0393(19) 0.0344(19) -0.0145(15) -0.0059(15) -0.0095(15)

loop_
_atom_type_symbol
_atom_type_description
_atom_type_scat_dispersion_real
_atom_type_scat_dispersion_imag
_atom_type_scat_source
C C 0.0033 0.0016 'International Tables Vol C Tables 4.2.6.8 and 6.1.1.4'
H H 0.0000 0.0000 'International Tables Vol C Tables 4.2.6.8 and 6.1.1.4'
N N 0.0061 0.0033 'International Tables Vol C Tables 4.2.6.8 and 6.1.1.4'
O O 0.0106 0.0060 'International Tables Vol C Tables 4.2.6.8 and 6.1.1.4'

loop_
_geom_angle_atom_site_label_1
_geom_angle_atom_site_label_2
_geom_angle_atom_site_label_3
_geom_angle
_geom_angle_site_symmetry_1
_geom_angle_site_symmetry_3
_geom_angle_publ_flag
C2 O1 C5 105.9(3) . . ?
O2 C1 O3 125.5(3) . . ?
O2 C1 C2 119.4(3) . . ?
O3 C1 C2 115.1(3) . . ?
O1 C2 C1 116.1(3) . . ?
C3 C2 O1 110.1(3) . . ?
C3 C2 C1 133.8(3) . . ?
C2 C3 H3 126.6 . . ?
C2 C3 C4 106.7(3) . . ?
C4 C3 H3 126.6 . . ?
C3 C4 H4 126.6 . . ?
C5 C4 C3 106.9(3) . . ?
C5 C4 H4 126.6 . . ?
O1 C5 C6 117.7(3) . . ?
C4 C5 O1 110.3(3) . . ?
C4 C5 C6 132.0(3) . . ?
O4 C6 C5 119.3(3) . . ?
O5 C6 O4 124.6(4) . . ?
O5 C6 C5 116.1(4) . . ?
H1A N1 H1B 109.5 . . ?
H1A N1 H1C 109.5 . . ?
H1B N1 H1C 109.5 . . ?
C7 N1 H1A 109.5 . . ?
C7 N1 H1B 109.5 . . ?
C7 N1 H1C 109.5 . . ?
N1 C7 H7A 109.1 . . ?
N1 C7 H7B 109.1 . . ?
N1 C7 C8 112.7(3) . . ?
H7A C7 H7B 107.8 . . ?
C8 C7 H7A 109.1 . . ?
C8 C7 H7B 109.1 . . ?
C7 C8 C8 112.2(3) . 2_765 ?
C7 C8 H8A 109.2 . . ?
C7 C8 H8B 109.2 . . ?
C8 C8 H8A 109.2 2_765 . ?
C8 C8 H8B 109.2 2_765 . ?
H8A C8 H8B 107.9 . . ?
H2A N2 H2B 109.5 . . ?
H2A N2 H2C 109.5 . . ?
H2B N2 H2C 109.5 . . ?
C9 N2 H2A 109.5 . . ?
C9 N2 H2B 109.5 . . ?
C9 N2 H2C 109.5 . . ?
N2 C9 H9A 109.1 . . ?
N2 C9 H9B 109.1 . . ?
N2 C9 C10 112.5(3) . . ?
H9A C9 H9B 107.8 . . ?
C10 C9 H9A 109.1 . . ?
C10 C9 H9B 109.1 . . ?
C9 C10 C10 112.5(4) . 2_675 ?
C9 C10 H10A 109.1 . . ?
C9 C10 H10B 109.1 . . ?
C10 C10 H10A 109.1 2_675 . ?
C10 C10 H10B 109.1 2_675 . ?
H10A C10 H10B 107.8 . . ?

loop_
_geom_bond_atom_site_label_1
_geom_bond_atom_site_label_2
_geom_bond_distance
_geom_bond_site_symmetry_2
_geom_bond_publ_flag
O1 C2 1.358(4) . ?
O1 C5 1.365(4) . ?
O2 C1 1.252(4) . ?
O3 C1 1.262(4) . ?
O4 C6 1.244(5) . ?
O5 C6 1.241(5) . ?
C1 C2 1.480(5) . ?
C2 C3 1.357(5) . ?
C3 H3 0.9300 . ?
C3 C4 1.392(5) . ?
C4 H4 0.9300 . ?
C4 C5 1.346(5) . ?
C5 C6 1.476(5) . ?
N1 H1A 0.8900 . ?
N1 H1B 0.8900 . ?
N1 H1C 0.8900 . ?
N1 C7 1.471(4) . ?
C7 H7A 0.9700 . ?
C7 H7B 0.9700 . ?
C7 C8 1.493(5) . ?
C8 C8 1.515(6) 2_765 ?
C8 H8A 0.9700 . ?
C8 H8B 0.9700 . ?
N2 H2A 0.8900 . ?
N2 H2B 0.8900 . ?
N2 H2C 0.8900 . ?
N2 C9 1.480(4) . ?
C9 H9A 0.9700 . ?
C9 H9B 0.9700 . ?
C9 C10 1.501(5) . ?
C10 C10 1.512(7) 2_675 ?
C10 H10A 0.9700 . ?
C10 H10B 0.9700 . ?

loop_
_geom_hbond_atom_site_label_D
_geom_hbond_atom_site_label_H
_geom_hbond_atom_site_label_A
_geom_hbond_distance_DH
_geom_hbond_distance_HA
_geom_hbond_distance_DA
_geom_hbond_angle_DHA
_geom_hbond_site_symmetry_A
_geom_hbond_publ_flag
C3 H3 O3 0.93 2.61 3.475(4) 155.7 2_576 yes
N1 H1A O2 0.89 1.89 2.779(4) 173.3 2_665 yes
N1 H1B O4 0.89 2.04 2.853(4) 151.2 . yes
N1 H1C O2 0.89 2.52 2.971(4) 112.1 1_645 yes
N1 H1C O3 0.89 2.05 2.932(4) 169.0 1_645 yes
C7 H7B O4 0.97 2.43 3.354(4) 159.9 2_665 yes
N2 H2A O4 0.89 2.36 3.154(4) 149.3 1_565 yes
N2 H2A O5 0.89 2.12 2.937(5) 152.1 1_565 yes
N2 H2B O5 0.89 1.92 2.758(4) 155.7 2_666 yes
N2 H2C O3 0.89 2.06 2.924(4) 163.3 . yes
C9 H9B O2 0.97 2.38 3.348(4) 178.0 1_655 yes
C10 H10A O4 0.97 2.49 3.328(4) 145.1 1_565 yes

loop_
_geom_torsion_atom_site_label_1
_geom_torsion_atom_site_label_2
_geom_torsion_atom_site_label_3
_geom_torsion_atom_site_label_4
_geom_torsion
_geom_torsion_site_symmetry_1
_geom_torsion_site_symmetry_2
_geom_torsion_site_symmetry_3
_geom_torsion_site_symmetry_4
_geom_torsion_publ_flag
O1 C2 C3 C4 -0.3(4) . . . . ?
O1 C5 C6 O4 1.7(5) . . . . ?
O1 C5 C6 O5 -179.1(3) . . . . ?
O2 C1 C2 O1 10.4(4) . . . . ?
O2 C1 C2 C3 -169.0(4) . . . . ?
O3 C1 C2 O1 -168.3(3) . . . . ?
O3 C1 C2 C3 12.4(5) . . . . ?
C1 C2 C3 C4 179.1(3) . . . . ?
C2 O1 C5 C4 1.1(4) . . . . ?
C2 O1 C5 C6 -178.8(3) . . . . ?
C2 C3 C4 C5 1.0(4) . . . . ?
C3 C4 C5 O1 -1.3(4) . . . . ?
C3 C4 C5 C6 178.6(3) . . . . ?
C4 C5 C6 O4 -178.1(4) . . . . ?
C4 C5 C6 O5 1.0(6) . . . . ?
C5 O1 C2 C1 -179.9(2) . . . . ?
C5 O1 C2 C3 -0.4(4) . . . . ?
N1 C7 C8 C8 177.3(4) . . . 2_765 ?
N2 C9 C10 C10 177.3(4) . . . 2_675 ?
